data_7203795
loop_
_publ_author_name
'Chandrasekhar, Vadapalli'
'Azhakar, Ramachandran'

_publ_section_title
;
 A tubular architecture in a phosphorus based trihydrazide,
 {P(S)[N(CH3)NH2]3}
;
_journal_issue 56
_journal_name_full CrystEngComm
_journal_page_first 346
_journal_paper_doi 10.1039/b504753f
_journal_volume 7
_journal_year 2005
_chemical_formula_sum 'C3 H15 N6 O P'
_chemical_formula_weight 182.18
_chemical_name_systematic
;
?
;
_space_group_IT_number 61
_symmetry_cell_setting orthorhombic
_symmetry_space_group_name_Hall '-P 2ac 2ab'
_symmetry_space_group_name_H-M 'P b c a'
_atom_sites_solution_hydrogens geom
_atom_sites_solution_primary direct
_atom_sites_solution_secondary difmap
_audit_creation_method SHELXTL
_cell_angle_alpha 90.00
_cell_angle_beta 90.00
_cell_angle_gamma 90.00
_cell_formula_units_Z 8
_cell_length_a 13.226(3)
_cell_length_b 9.956(2)
_cell_length_c 13.349(3)
_cell_measurement_temperature 100(2)
_cell_volume 1757.8(7)
_computing_cell_refinement 'Bruker SMART V5.628'
_computing_data_collection 'Bruker SMART V5.628'
_computing_data_reduction 'Bruker SAINT+ V6.45'
_computing_molecular_graphics 'Bruker SHELXTL'
_computing_publication_material 'Bruker SHELXTL'
_computing_structure_refinement 'Bruker SHELXTL'
_computing_structure_solution 'Bruker SHELXTL V6.14'
_diffrn_ambient_temperature 100(2)
_diffrn_measured_fraction_theta_full 0.998
_diffrn_measured_fraction_theta_max 0.998
_diffrn_measurement_device_type 'CCD area detector'
_diffrn_measurement_method 'phi and omega scans'
_diffrn_radiation_monochromator graphite
_diffrn_radiation_source 'fine-focus sealed tube'
_diffrn_radiation_type MoK\a
_diffrn_radiation_wavelength 0.71073
_diffrn_reflns_av_R_equivalents 0.0247
_diffrn_reflns_av_sigmaI/netI 0.0200
_diffrn_reflns_limit_h_max 15
_diffrn_reflns_limit_h_min -17
_diffrn_reflns_limit_k_max 13
_diffrn_reflns_limit_k_min -13
_diffrn_reflns_limit_l_max 17
_diffrn_reflns_limit_l_min -12
_diffrn_reflns_number 10918
_diffrn_reflns_theta_full 28.30
_diffrn_reflns_theta_max 28.30
_diffrn_reflns_theta_min 2.98
_exptl_absorpt_coefficient_mu 0.275
_exptl_absorpt_correction_type 'Bruker SADABS'
_exptl_crystal_colour colorless
_exptl_crystal_density_diffrn 1.377
_exptl_crystal_density_method 'not measured'
_exptl_crystal_description plate
_exptl_crystal_F_000 784
_exptl_crystal_size_max .2
_exptl_crystal_size_mid .3
_exptl_crystal_size_min .2
_refine_diff_density_max 0.609
_refine_diff_density_min -0.222
_refine_diff_density_rms 0.068
_refine_ls_extinction_method none
_refine_ls_goodness_of_fit_ref 1.039
_refine_ls_hydrogen_treatment mixed
_refine_ls_matrix_type full
_refine_ls_number_parameters 160
_refine_ls_number_reflns 2173
_refine_ls_number_restraints 0
_refine_ls_restrained_S_all 1.039
_refine_ls_R_factor_all 0.0378
_refine_ls_R_factor_gt 0.0345
_refine_ls_shift/su_max 0.000
_refine_ls_shift/su_mean 0.000
_refine_ls_structure_factor_coef Fsqd
_refine_ls_weighting_details 'calc w=1/[\s^2^(Fo^2^)+(0.0582P)^2^+0.7229P] where P=(Fo^2^+2Fc^2^)/3'
_refine_ls_weighting_scheme calc
_refine_ls_wR_factor_gt 0.0931
_refine_ls_wR_factor_ref 0.0954
_reflns_number_gt 1981
_reflns_number_total 2173
_reflns_threshold_expression >2sigma(I)
_cod_data_source_file b504753f.txt
_cod_data_source_block compound2
_cod_depositor_comments
;
The following automatic conversions were performed:
'_symmetry_cell_setting' value 'Orthorhombic' changed to 'orthorhombic'
according to '/home/saulius/struct/CIF-dictionaries/cif_core.dic'
dictionary named 'cif_core.dic' version 2.4.1 from 2010-06-29.

Automatic conversion script
Id: cif_fix_enum 1527 2010-12-29 10:47:43Z saulius 
;
_cod_original_cell_volume 1757.7(6)
_cod_original_sg_symbol_H-M 'Pbca '
_cod_database_code 7203795

loop_
_symmetry_equiv_pos_as_xyz
'x, y, z'
'-x+1/2, -y, z+1/2'
'-x, y+1/2, -z+1/2'
'x+1/2, -y+1/2, -z'
'-x, -y, -z'
'x-1/2, y, -z-1/2'
'x, -y-1/2, z-1/2'
'-x-1/2, y-1/2, z'

loop_
_atom_site_label
_atom_site_type_symbol
_atom_site_fract_x
_atom_site_fract_y
_atom_site_fract_z
_atom_site_U_iso_or_equiv
_atom_site_adp_type
_atom_site_occupancy
_atom_site_symmetry_multiplicity
_atom_site_calc_flag
_atom_site_refinement_flags
_atom_site_disorder_assembly
_atom_site_disorder_group
P1 P 0.15292(2) 0.18963(3) 0.28930(2) 0.01022(12) Uani 1 1 d . . .
O1 O 0.14856(7) 0.33851(10) 0.29504(7) 0.0149(2) Uani 1 1 d . . .
N1 N 0.23236(8) 0.12549(10) 0.37106(8) 0.0131(2) Uani 1 1 d . . .
N2 N 0.20508(9) 0.00741(11) 0.42515(9) 0.0158(2) Uani 1 1 d . . .
N3 N 0.03961(8) 0.12369(11) 0.30787(8) 0.0132(2) Uani 1 1 d . . .
N4 N 0.03567(9) -0.01709(11) 0.28564(9) 0.0167(2) Uani 1 1 d . . .
N5 N 0.19437(8) 0.14385(10) 0.17669(8) 0.0132(2) Uani 1 1 d . . .
N6 N 0.22296(9) 0.00611(11) 0.15793(9) 0.0169(2) Uani 1 1 d . . .
C1 C 0.33850(10) 0.16406(14) 0.37299(12) 0.0178(3) Uani 1 1 d . . .
C2 C -0.02359(11) 0.16937(15) 0.39100(11) 0.0192(3) Uani 1 1 d . . .
C3 C 0.14383(12) 0.20089(15) 0.08927(11) 0.0210(3) Uani 1 1 d . . .
H1 H 0.2222(13) 0.0234(16) 0.4882(14) 0.018(4) Uiso 1 1 d . . .
H2 H 0.2449(14) -0.0594(18) 0.4053(13) 0.023(4) Uiso 1 1 d . . .
H3 H 0.0495(13) -0.0615(18) 0.3421(14) 0.026(4) Uiso 1 1 d . . .
H4 H -0.0261(16) -0.0394(19) 0.2670(15) 0.032(5) Uiso 1 1 d . . .
H5 H 0.2747(16) -0.0170(19) 0.1986(14) 0.030(5) Uiso 1 1 d . . .
H6 H 0.1707(14) -0.0430(18) 0.1758(13) 0.022(4) Uiso 1 1 d . . .
H7 H 0.3489(13) 0.2411(19) 0.3254(16) 0.027(5) Uiso 1 1 d . . .
H8 H 0.3574(14) 0.1962(19) 0.4344(16) 0.031(5) Uiso 1 1 d . . .
H9 H 0.3813(14) 0.0950(19) 0.3580(14) 0.028(5) Uiso 1 1 d . . .
H10 H -0.0129(13) 0.2624(17) 0.3990(13) 0.024(4) Uiso 1 1 d . . .
H11 H -0.0955(14) 0.1509(17) 0.3731(14) 0.031(5) Uiso 1 1 d . . .
H12 H -0.0080(14) 0.1207(17) 0.4508(14) 0.028(5) Uiso 1 1 d . . .
H13 H 0.0875(13) 0.1457(16) 0.0672(13) 0.022(4) Uiso 1 1 d . . .
H14 H 0.1228(15) 0.292(2) 0.1051(15) 0.035(5) Uiso 1 1 d . . .
H15 H 0.1914(16) 0.203(2) 0.0358(15) 0.037(5) Uiso 1 1 d . . .

loop_
_atom_site_aniso_label
_atom_site_aniso_U_11
_atom_site_aniso_U_22
_atom_site_aniso_U_33
_atom_site_aniso_U_23
_atom_site_aniso_U_13
_atom_site_aniso_U_12
P1 0.01101(18) 0.01003(19) 0.00963(18) 0.00023(10) 0.00013(10) -0.00001(11)
O1 0.0162(5) 0.0116(4) 0.0169(5) 0.0006(3) -0.0002(3) 0.0000(3)
N1 0.0127(5) 0.0133(5) 0.0133(5) 0.0030(4) -0.0022(4) -0.0009(4)
N2 0.0200(6) 0.0139(5) 0.0134(6) 0.0039(4) -0.0014(4) 0.0012(4)
N3 0.0131(5) 0.0121(5) 0.0143(5) -0.0014(4) 0.0013(4) -0.0016(4)
N4 0.0180(6) 0.0119(5) 0.0203(6) -0.0006(4) -0.0020(4) -0.0040(4)
N5 0.0167(5) 0.0122(5) 0.0109(5) 0.0004(4) 0.0006(4) 0.0030(4)
N6 0.0214(6) 0.0134(5) 0.0159(6) -0.0012(4) 0.0000(4) 0.0040(4)
C1 0.0126(6) 0.0171(6) 0.0237(7) -0.0026(6) -0.0032(5) -0.0008(5)
C2 0.0168(7) 0.0228(7) 0.0180(7) -0.0030(5) 0.0050(5) -0.0016(5)
C3 0.0308(8) 0.0198(7) 0.0123(7) 0.0026(5) -0.0015(5) 0.0069(6)

loop_
_atom_type_symbol
_atom_type_description
_atom_type_scat_dispersion_real
_atom_type_scat_dispersion_imag
_atom_type_scat_source
C C 0.0033 0.0016 'International Tables Vol C Tables 4.2.6.8 and 6.1.1.4'
H H 0.0000 0.0000 'International Tables Vol C Tables 4.2.6.8 and 6.1.1.4'
N N 0.0061 0.0033 'International Tables Vol C Tables 4.2.6.8 and 6.1.1.4'
O O 0.0106 0.0060 'International Tables Vol C Tables 4.2.6.8 and 6.1.1.4'
P P 0.1023 0.0942 'International Tables Vol C Tables 4.2.6.8 and 6.1.1.4'

loop_
_geom_angle_atom_site_label_1
_geom_angle_atom_site_label_2
_geom_angle_atom_site_label_3
_geom_angle
_geom_angle_site_symmetry_1
_geom_angle_site_symmetry_3
_geom_angle_publ_flag
O1 P1 N1 112.22(5) . . ?
O1 P1 N3 110.67(5) . . ?
N1 P1 N3 108.98(6) . . ?
O1 P1 N5 109.44(5) . . ?
N1 P1 N5 106.43(6) . . ?
N3 P1 N5 108.97(5) . . ?
N2 N1 C1 116.90(10) . . ?
N2 N1 P1 119.65(8) . . ?
C1 N1 P1 121.70(9) . . ?
N4 N3 C2 116.13(10) . . ?
N4 N3 P1 112.94(8) . . ?
C2 N3 P1 120.54(9) . . ?
N6 N5 C3 110.52(10) . . ?
N6 N5 P1 120.21(8) . . ?
C3 N5 P1 117.70(9) . . ?

loop_
_geom_bond_atom_site_label_1
_geom_bond_atom_site_label_2
_geom_bond_distance
_geom_bond_site_symmetry_2
_geom_bond_publ_flag
P1 O1 1.4853(10) . ?
P1 N1 1.6441(11) . ?
P1 N3 1.6550(11) . ?
P1 N5 1.6636(11) . ?
N1 N2 1.4259(14) . ?
N1 C1 1.4556(16) . ?
N3 N4 1.4336(15) . ?
N3 C2 1.4618(17) . ?
N5 N6 1.4444(14) . ?
N5 C3 1.4599(17) . ?

loop_
_cod_related_entry_id
_cod_related_entry_database
_cod_related_entry_code
1 ChemSpider 30653679
